data_4330523
loop_
_publ_author_name
'Paresh Kumar Majhi'
'Susanne Sauerbrey'
'Gregor Schnakenburg'
'Anthony J. Arduengo'
'Rainer Streubel'

_publ_contact_author_address
;
University of Bonn
Institute of Inorganic Chemistry
Gerhard-Domagk-Strasse 1
53121 Bonn
Germany
;
_publ_contact_author_email r.streubel@uni-bonn.de
_publ_contact_author_fax '049 228 73-9616'
_publ_contact_author_name 'Streubel, Rainer'
_publ_contact_author_phone '049 228 73-5345'
_publ_section_title
;
 Synthesis of Backbone P-Functionalized Imidazol-2-ylidene Complexes: En
 Route to Novel Functional Ionic Liquids
;
_journal_name_full 'Inorganic Chemistry'
_journal_page_first 10408
_journal_page_last 10416
_journal_paper_doi 10.1021/ic301641z
_journal_volume 51
_journal_year 2012
_chemical_formula_moiety 'C22 H17 Mo N2 O6 P'
_chemical_formula_sum 'C22 H17 Mo N2 O6 P'
_chemical_formula_weight 532.29
_chemical_name_systematic
; 
 ? 
;
_space_group_IT_number 19
_symmetry_cell_setting orthorhombic
_symmetry_space_group_name_Hall 'P 2ac 2ab'
_symmetry_space_group_name_H-M 'P 21 21 21'
_atom_sites_solution_hydrogens geom
_atom_sites_solution_primary direct
_atom_sites_solution_secondary difmap
_audit_creation_method SHELXL-97
_cell_angle_alpha 90.00
_cell_angle_beta 90.00
_cell_angle_gamma 90.00
_cell_formula_units_Z 4
_cell_length_a 6.2891(2)
_cell_length_b 15.0951(5)
_cell_length_c 23.4063(5)
_cell_measurement_reflns_used 3217
_cell_measurement_temperature 123(2)
_cell_measurement_theta_max 29.13
_cell_measurement_theta_min 1.00
_cell_volume 2222.07(11)
_computing_cell_refinement 'HKL Scalepack (Otwinowski & Minor 1997)'
_computing_data_collection 'HKL Denzo and Scalepack (Otwinowski & Minor 1997)'
_computing_data_reduction 'HKL Denzo and Scalepack (Otwinowski & Minor 1997)'
_computing_molecular_graphics 'DIAMOND (Brandenburg, 1999)'
_computing_publication_material 'SHELXL97 (Sheldrick, 1997)'
_computing_structure_refinement 'SHELXL-97 (Sheldrick, 1997)'
_computing_structure_solution 'SHELXS-97 (Sheldrick, 1990)'
_diffrn_ambient_temperature 123(2)
_diffrn_detector_area_resol_mean 9
_diffrn_measured_fraction_theta_full 0.985
_diffrn_measured_fraction_theta_max 0.985
_diffrn_measurement_device '95mm CCD camera on \k-goniostat'
_diffrn_measurement_device_type 'Nonius KappaCCD'
_diffrn_measurement_method 'CCD rotation images, thick slices'
_diffrn_radiation_monochromator 'horizonally mounted graphite crystal'
_diffrn_radiation_type MoK\a
_diffrn_radiation_wavelength 0.71073
_diffrn_reflns_av_R_equivalents 0.0652
_diffrn_reflns_av_sigmaI/netI 0.0863
_diffrn_reflns_limit_h_max 5
_diffrn_reflns_limit_h_min -8
_diffrn_reflns_limit_k_max 17
_diffrn_reflns_limit_k_min -19
_diffrn_reflns_limit_l_max 30
_diffrn_reflns_limit_l_min -27
_diffrn_reflns_number 16710
_diffrn_reflns_theta_full 27.99
_diffrn_reflns_theta_max 27.99
_diffrn_reflns_theta_min 2.70
_exptl_absorpt_coefficient_mu 0.703
_exptl_absorpt_correction_T_max 0.9459
_exptl_absorpt_correction_T_min 0.9079
_exptl_absorpt_correction_type multi-scan
_exptl_absorpt_process_details
;
R.H. Blessing, Acta Cryst. (1995), A51, 33-38
;
_exptl_crystal_colour 'pale yellow'
_exptl_crystal_density_diffrn 1.591
_exptl_crystal_description block
_exptl_crystal_F_000 1072
_exptl_crystal_size_max 0.14
_exptl_crystal_size_mid 0.14
_exptl_crystal_size_min 0.08
_refine_diff_density_max 0.778
_refine_diff_density_min -0.933
_refine_diff_density_rms 0.090
_refine_ls_abs_structure_details 'Flack H D (1983), Acta Cryst. A39, 876-881'
_refine_ls_abs_structure_Flack 0.00(4)
_refine_ls_extinction_method none
_refine_ls_goodness_of_fit_ref 0.953
_refine_ls_hydrogen_treatment constr
_refine_ls_matrix_type full
_refine_ls_number_parameters 291
_refine_ls_number_reflns 5199
_refine_ls_number_restraints 7
_refine_ls_restrained_S_all 0.957
_refine_ls_R_factor_all 0.0650
_refine_ls_R_factor_gt 0.0367
_refine_ls_shift/su_max 0.009
_refine_ls_shift/su_mean 0.000
_refine_ls_structure_factor_coef Fsqd
_refine_ls_weighting_details 'calc w=1/[\s^2^(Fo^2^)+(0.0202P)^2^+0.0000P] where P=(Fo^2^+2Fc^2^)/3'
_refine_ls_weighting_scheme calc
_refine_ls_wR_factor_gt 0.0651
_refine_ls_wR_factor_ref 0.0726
_reflns_number_gt 3785
_reflns_number_total 5199
_reflns_threshold_expression >2sigma(I)
_cod_data_source_file ic301641z_si_001_3.cif
_cod_data_source_block Greg1834
_cod_database_code 4330523

loop_
_symmetry_equiv_pos_as_xyz
'x, y, z'
'-x+1/2, -y, z+1/2'
'x+1/2, -y+1/2, -z'
'-x, y+1/2, -z+1/2'

loop_
_atom_site_label
_atom_site_type_symbol
_atom_site_fract_x
_atom_site_fract_y
_atom_site_fract_z
_atom_site_U_iso_or_equiv
_atom_site_adp_type
_atom_site_occupancy
_atom_site_symmetry_multiplicity
_atom_site_calc_flag
_atom_site_refinement_flags
C1 C 0.4381(6) 0.6248(3) 0.15119(13) 0.0216(9) Uani 1 1 d .
C2 C 0.6671(6) 0.5534(2) 0.08997(13) 0.0216(8) Uani 1 1 d .
C3 C 0.6373(6) 0.5006(3) 0.13638(13) 0.0250(9) Uani 1 1 d .
H3A H 0.7010 0.4444 0.1428 0.030 Uiso 1 1 calc R
C4 C 0.5140(6) 0.6994(2) 0.05695(13) 0.0253(9) Uani 1 1 d .
H4A H 0.5045 0.7569 0.0762 0.030 Uiso 1 1 calc R
H4B H 0.3829 0.6886 0.0354 0.030 Uiso 1 1 calc R
H4C H 0.6353 0.6997 0.0307 0.030 Uiso 1 1 calc R
C5 C 0.6874(6) 0.5159(2) -0.03090(13) 0.0247(10) Uani 1 1 d .
C6 C 0.7842(8) 0.5241(2) -0.08366(13) 0.0343(11) Uani 1 1 d .
H6A H 0.9270 0.5442 -0.0860 0.041 Uiso 1 1 calc R
C7 C 0.6741(7) 0.5030(3) -0.13302(15) 0.0382(12) Uani 1 1 d .
H7A H 0.7422 0.5080 -0.1691 0.046 Uiso 1 1 calc R
C8 C 0.4694(8) 0.4751(3) -0.13006(15) 0.0394(12) Uani 1 1 d .
H8A H 0.3950 0.4606 -0.1641 0.047 Uiso 1 1 calc R
C9 C 0.3678(7) 0.4677(3) -0.07770(16) 0.0387(11) Uani 1 1 d .
H9A H 0.2242 0.4483 -0.0758 0.046 Uiso 1 1 calc R
C10 C 0.4767(7) 0.4885(3) -0.02851(15) 0.0319(10) Uani 1 1 d .
H10A H 0.4073 0.4840 0.0074 0.038 Uiso 1 1 calc R
C11 C 0.9517(6) 0.4272(3) 0.05145(13) 0.0246(9) Uani 1 1 d .
C12 C 0.8595(8) 0.3491(3) 0.03467(18) 0.0454(12) Uani 1 1 d .
H12A H 0.7416 0.3501 0.0093 0.055 Uiso 1 1 calc R
C13 C 0.9370(8) 0.2688(3) 0.05440(19) 0.0560(14) Uani 1 1 d .
H13A H 0.8699 0.2152 0.0431 0.067 Uiso 1 1 calc R
C14 C 1.1084(7) 0.2662(3) 0.08986(16) 0.0419(11) Uani 1 1 d .
H14A H 1.1611 0.2108 0.1029 0.050 Uiso 1 1 calc R
C15 C 1.2049(8) 0.3429(3) 0.10670(15) 0.0401(12) Uani 1 1 d .
H15A H 1.3260 0.3408 0.1309 0.048 Uiso 1 1 calc R
C16 C 1.1256(7) 0.4241(3) 0.08839(14) 0.0320(10) Uani 1 1 d .
H16A H 1.1899 0.4776 0.1011 0.038 Uiso 1 1 calc R
C17 C 0.4268(7) 0.5042(3) 0.22602(13) 0.0300(10) Uani 1 1 d .
H17C H 0.4843 0.4441 0.2296 0.036 Uiso 1 1 calc R
H17B H 0.2711 0.5018 0.2264 0.036 Uiso 1 1 calc R
H17A H 0.4768 0.5405 0.2580 0.036 Uiso 1 1 calc R
C18 C 0.1147(6) 0.8301(3) 0.23968(14) 0.0279(9) Uani 1 1 d U
C19 C 0.0127(7) 0.6509(3) 0.22219(15) 0.0280(9) Uani 1 1 d U
C20 C 0.4027(7) 0.7063(3) 0.27362(15) 0.0329(10) Uani 1 1 d U
C21 C 0.5011(7) 0.8161(3) 0.17975(14) 0.0279(9) Uani 1 1 d U
C22 C 0.0869(6) 0.7654(3) 0.12574(14) 0.0248(8) Uani 1 1 d U
Mo Mo 0.25736(6) 0.731756(19) 0.198484(10) 0.02221(8) Uani 1 1 d U
N1 N 0.5432(5) 0.62872(19) 0.09995(11) 0.0192(7) Uani 1 1 d .
N2 N 0.4988(5) 0.5432(2) 0.17234(10) 0.0217(7) Uani 1 1 d .
O1 O 1.0131(4) 0.60329(17) 0.02422(10) 0.0309(7) Uani 1 1 d .
O2 O 0.0362(5) 0.8881(2) 0.26411(11) 0.0421(8) Uani 1 1 d .
O3 O -0.1251(5) 0.6088(2) 0.23813(11) 0.0442(8) Uani 1 1 d .
O4 O 0.4760(5) 0.6959(2) 0.31838(10) 0.0502(9) Uani 1 1 d U
O5 O 0.6381(5) 0.8652(2) 0.17207(10) 0.0381(7) Uani 1 1 d U
O6 O -0.0161(5) 0.78769(19) 0.08816(10) 0.0391(7) Uani 1 1 d .
P P 0.84698(17) 0.53454(7) 0.03200(4) 0.0238(2) Uani 1 1 d .

loop_
_atom_site_aniso_label
_atom_site_aniso_U_11
_atom_site_aniso_U_22
_atom_site_aniso_U_33
_atom_site_aniso_U_23
_atom_site_aniso_U_13
_atom_site_aniso_U_12
C1 0.023(2) 0.023(2) 0.0185(17) -0.0031(15) -0.0043(15) -0.0017(18)
C2 0.023(2) 0.021(2) 0.0207(18) -0.0016(15) -0.0026(14) -0.0001(16)
C3 0.028(2) 0.021(2) 0.0263(19) 0.0012(16) -0.0020(16) 0.0033(18)
C4 0.034(3) 0.022(2) 0.0200(17) 0.0025(15) 0.0048(16) 0.0057(19)
C5 0.032(3) 0.018(2) 0.0245(17) -0.0029(15) -0.0011(15) 0.0071(17)
C6 0.043(3) 0.029(2) 0.0306(19) 0.0027(15) 0.0044(19) 0.007(2)
C7 0.048(3) 0.043(3) 0.024(2) -0.0034(18) 0.0007(18) 0.006(2)
C8 0.056(3) 0.038(3) 0.025(2) 0.0007(18) -0.012(2) 0.013(3)
C9 0.032(3) 0.043(3) 0.041(2) -0.005(2) -0.0086(19) 0.001(2)
C10 0.033(3) 0.036(3) 0.027(2) -0.0021(18) 0.0024(18) 0.002(2)
C11 0.025(2) 0.027(2) 0.0219(18) -0.0002(16) 0.0015(16) 0.0026(19)
C12 0.051(3) 0.027(3) 0.058(3) -0.005(2) -0.022(2) 0.005(2)
C13 0.068(4) 0.025(3) 0.075(3) -0.011(2) -0.026(3) 0.013(3)
C14 0.048(3) 0.030(3) 0.048(2) 0.000(2) -0.003(2) 0.012(2)
C15 0.043(4) 0.042(3) 0.035(2) 0.0051(18) -0.0097(19) 0.007(2)
C16 0.035(3) 0.030(3) 0.031(2) 0.0016(18) -0.0049(18) -0.003(2)
C17 0.039(3) 0.029(3) 0.0220(18) 0.0048(17) 0.0050(17) -0.001(2)
C18 0.024(2) 0.034(2) 0.026(2) -0.0037(16) 0.0032(16) -0.0016(18)
C19 0.026(2) 0.031(2) 0.0270(19) -0.0017(17) -0.0019(17) 0.0000(16)
C20 0.033(3) 0.039(3) 0.0267(17) -0.0047(18) -0.0004(15) 0.003(2)
C21 0.028(2) 0.031(2) 0.0248(19) -0.0091(17) 0.0037(16) 0.0007(15)
C22 0.026(2) 0.023(2) 0.0247(17) -0.0044(16) 0.0011(13) 0.000(2)
Mo 0.02159(16) 0.02457(15) 0.02046(14) -0.00301(12) 0.00049(16) 0.0003(2)
N1 0.0182(17) 0.0200(18) 0.0193(14) 0.0012(13) 0.0007(12) 0.0004(14)
N2 0.0231(19) 0.0241(19) 0.0180(14) 0.0001(13) -0.0002(13) -0.0004(15)
O1 0.0286(17) 0.0299(17) 0.0340(14) -0.0016(12) 0.0040(12) -0.0056(13)
O2 0.043(2) 0.045(2) 0.0387(16) -0.0131(14) 0.0063(14) 0.0098(16)
O3 0.034(2) 0.055(2) 0.0438(16) 0.0088(14) 0.0009(14) -0.0122(17)
O4 0.059(2) 0.061(2) 0.0309(14) -0.0066(14) -0.0151(13) 0.0024(18)
O5 0.0331(18) 0.042(2) 0.0387(15) -0.0107(13) 0.0036(13) -0.0089(14)
O6 0.0445(19) 0.039(2) 0.0333(15) -0.0016(13) -0.0073(13) 0.0054(15)
P 0.0232(6) 0.0244(6) 0.0238(5) -0.0021(4) 0.0012(4) 0.0016(5)

loop_
_atom_type_symbol
_atom_type_description
_atom_type_scat_dispersion_real
_atom_type_scat_dispersion_imag
_atom_type_scat_source
C C 0.0033 0.0016 'International Tables Vol C Tables 4.2.6.8 and 6.1.1.4'
H H 0.0000 0.0000 'International Tables Vol C Tables 4.2.6.8 and 6.1.1.4'
Mo Mo -1.6832 0.6857 'International Tables Vol C Tables 4.2.6.8 and 6.1.1.4'
N N 0.0061 0.0033 'International Tables Vol C Tables 4.2.6.8 and 6.1.1.4'
O O 0.0106 0.0060 'International Tables Vol C Tables 4.2.6.8 and 6.1.1.4'
P P 0.1023 0.0942 'International Tables Vol C Tables 4.2.6.8 and 6.1.1.4'

loop_
_geom_angle_atom_site_label_1
_geom_angle_atom_site_label_2
_geom_angle_atom_site_label_3
_geom_angle
N1 C1 N2 102.7(3)
N1 C1 Mo 129.7(3)
N2 C1 Mo 126.8(2)
C3 C2 N1 105.4(3)
C3 C2 P 126.9(3)
N1 C2 P 127.5(3)
C2 C3 N2 107.7(3)
C2 C3 H3A 126.2
N2 C3 H3A 126.2
N1 C4 H4A 109.5
N1 C4 H4B 109.5
H4A C4 H4B 109.5
N1 C4 H4C 109.5
H4A C4 H4C 109.5
H4B C4 H4C 109.5
C6 C5 C10 118.8(3)
C6 C5 P 118.1(3)
C10 C5 P 123.0(3)
C5 C6 C7 120.3(4)
C5 C6 H6A 119.8
C7 C6 H6A 119.8
C8 C7 C6 120.2(4)
C8 C7 H7A 119.9
C6 C7 H7A 119.9
C7 C8 C9 120.5(4)
C7 C8 H8A 119.7
C9 C8 H8A 119.7
C10 C9 C8 119.4(4)
C10 C9 H9A 120.3
C8 C9 H9A 120.3
C9 C10 C5 120.6(3)
C9 C10 H10A 119.7
C5 C10 H10A 119.7
C12 C11 C16 118.7(4)
C12 C11 P 123.0(3)
C16 C11 P 118.2(3)
C11 C12 C13 120.5(4)
C11 C12 H12A 119.7
C13 C12 H12A 119.7
C14 C13 C12 120.4(5)
C14 C13 H13A 119.8
C12 C13 H13A 119.8
C13 C14 C15 120.3(4)
C13 C14 H14A 119.9
C15 C14 H14A 119.9
C14 C15 C16 119.9(4)
C14 C15 H15A 120.0
C16 C15 H15A 120.0
C15 C16 C11 120.1(4)
C15 C16 H16A 120.0
C11 C16 H16A 120.0
N2 C17 H17C 109.5
N2 C17 H17B 109.5
H17C C17 H17B 109.5
N2 C17 H17A 109.5
H17C C17 H17A 109.5
H17B C17 H17A 109.5
O2 C18 Mo 178.4(4)
O3 C19 Mo 176.0(3)
O4 C20 Mo 175.1(3)
O5 C21 Mo 176.4(3)
O6 C22 Mo 175.0(3)
C18 Mo C20 85.65(15)
C18 Mo C21 88.69(16)
C20 Mo C21 88.05(16)
C18 Mo C19 88.55(16)
C20 Mo C19 89.46(16)
C21 Mo C19 176.42(13)
C18 Mo C22 88.96(15)
C20 Mo C22 174.39(15)
C21 Mo C22 93.38(15)
C19 Mo C22 88.86(15)
C18 Mo C1 176.49(15)
C20 Mo C1 93.59(14)
C21 Mo C1 87.85(14)
C19 Mo C1 94.87(15)
C22 Mo C1 91.89(13)
C1 N1 C2 112.3(3)
C1 N1 C4 124.6(3)
C2 N1 C4 122.9(3)
C3 N2 C1 111.9(3)
C3 N2 C17 122.5(3)
C1 N2 C17 125.6(3)
O1 P C2 115.28(16)
O1 P C5 113.60(16)
C2 P C5 106.97(16)
O1 P C11 113.66(18)
C2 P C11 100.47(17)
C5 P C11 105.60(17)

loop_
_geom_bond_atom_site_label_1
_geom_bond_atom_site_label_2
_geom_bond_distance
C1 N1 1.371(4)
C1 N2 1.381(5)
C1 Mo 2.264(4)
C2 C3 1.360(5)
C2 N1 1.398(4)
C2 P 1.789(3)
C3 N2 1.371(4)
C3 H3A 0.9500
C4 N1 1.478(4)
C4 H4A 0.9800
C4 H4B 0.9800
C4 H4C 0.9800
C5 C6 1.382(5)
C5 C10 1.389(5)
C5 P 1.804(3)
C6 C7 1.384(5)
C6 H6A 0.9500
C7 C8 1.356(6)
C7 H7A 0.9500
C8 C9 1.387(5)
C8 H8A 0.9500
C9 C10 1.376(5)
C9 H9A 0.9500
C10 H10A 0.9500
C11 C12 1.371(6)
C11 C16 1.395(5)
C11 P 1.807(4)
C12 C13 1.386(6)
C12 H12A 0.9500
C13 C14 1.361(6)
C13 H13A 0.9500
C14 C15 1.365(6)
C14 H14A 0.9500
C15 C16 1.392(5)
C15 H15A 0.9500
C16 H16A 0.9500
C17 N2 1.459(4)
C17 H17C 0.9800
C17 H17B 0.9800
C17 H17A 0.9800
C18 O2 1.156(4)
C18 Mo 1.985(4)
C19 O3 1.137(4)
C19 Mo 2.041(4)
C20 O4 1.155(4)
C20 Mo 2.019(4)
C21 O5 1.151(5)
C21 Mo 2.040(4)
C22 O6 1.143(4)
C22 Mo 2.075(4)
O1 P 1.484(3)

loop_
_geom_torsion_atom_site_label_1
_geom_torsion_atom_site_label_2
_geom_torsion_atom_site_label_3
_geom_torsion_atom_site_label_4
_geom_torsion
N1 C2 C3 N2 0.5(4)
P C2 C3 N2 175.1(3)
C10 C5 C6 C7 -1.6(6)
P C5 C6 C7 174.3(3)
C5 C6 C7 C8 0.8(6)
C6 C7 C8 C9 0.1(7)
C7 C8 C9 C10 -0.2(7)
C8 C9 C10 C5 -0.6(6)
C6 C5 C10 C9 1.5(6)
P C5 C10 C9 -174.2(3)
C16 C11 C12 C13 0.5(6)
P C11 C12 C13 -175.0(4)
C11 C12 C13 C14 -1.3(7)
C12 C13 C14 C15 0.5(7)
C13 C14 C15 C16 1.1(6)
C14 C15 C16 C11 -2.0(6)
C12 C11 C16 C15 1.2(6)
P C11 C16 C15 176.9(3)
O2 C18 Mo C20 51(13)
O2 C18 Mo C21 -37(13)
O2 C18 Mo C19 141(13)
O2 C18 Mo C22 -130(13)
O2 C18 Mo C1 -26(14)
O4 C20 Mo C18 10(4)
O4 C20 Mo C21 99(4)
O4 C20 Mo C19 -79(4)
O4 C20 Mo C22 -6(6)
O4 C20 Mo C1 -173(4)
O5 C21 Mo C18 44(6)
O5 C21 Mo C20 -42(6)
O5 C21 Mo C19 4(8)
O5 C21 Mo C22 133(6)
O5 C21 Mo C1 -135(6)
O3 C19 Mo C18 -29(5)
O3 C19 Mo C20 57(5)
O3 C19 Mo C21 11(7)
O3 C19 Mo C22 -118(5)
O3 C19 Mo C1 151(5)
O6 C22 Mo C18 -14(4)
O6 C22 Mo C20 2(5)
O6 C22 Mo C21 -102(4)
O6 C22 Mo C19 75(4)
O6 C22 Mo C1 170(4)
N1 C1 Mo C18 -55(2)
N2 C1 Mo C18 113(2)
N1 C1 Mo C20 -131.8(3)
N2 C1 Mo C20 36.2(3)
N1 C1 Mo C21 -43.9(3)
N2 C1 Mo C21 124.1(3)
N1 C1 Mo C19 138.4(3)
N2 C1 Mo C19 -53.6(3)
N1 C1 Mo C22 49.4(3)
N2 C1 Mo C22 -142.6(3)
N2 C1 N1 C2 -1.0(4)
Mo C1 N1 C2 169.2(3)
N2 C1 N1 C4 173.1(3)
Mo C1 N1 C4 -16.7(5)
C3 C2 N1 C1 0.3(4)
P C2 N1 C1 -174.2(3)
C3 C2 N1 C4 -173.9(3)
P C2 N1 C4 11.6(5)
C2 C3 N2 C1 -1.2(4)
C2 C3 N2 C17 178.4(3)
N1 C1 N2 C3 1.3(4)
Mo C1 N2 C3 -169.3(3)
N1 C1 N2 C17 -178.3(3)
Mo C1 N2 C17 11.1(5)
C3 C2 P O1 -118.8(3)
N1 C2 P O1 54.6(4)
C3 C2 P C5 113.8(3)
N1 C2 P C5 -72.8(3)
C3 C2 P C11 3.8(4)
N1 C2 P C11 177.2(3)
C6 C5 P O1 34.0(3)
C10 C5 P O1 -150.2(3)
C6 C5 P C2 162.4(3)
C10 C5 P C2 -21.9(4)
C6 C5 P C11 -91.2(3)
C10 C5 P C11 84.6(4)
C12 C11 P O1 -147.1(3)
C16 C11 P O1 37.4(3)
C12 C11 P C2 89.1(3)
C16 C11 P C2 -86.4(3)
C12 C11 P C5 -21.9(4)
C16 C11 P C5 162.5(3)
